data_2201433
loop_
_publ_author_name
'Daniel E. Lynch'
'Ian McClenaghan'

_publ_section_title
;
 Monoclinic form of ethyl 4-aminobenzoate (benzocaine)
;
_journal_issue 7
_journal_name_full 'Acta Crystallographica Section E'
_journal_page_first o708
_journal_page_last o709
_journal_paper_doi 10.1107/S1600536802009674
_journal_volume 58
_journal_year 2002
_chemical_formula_iupac 'C9 H11 N O2'
_chemical_formula_moiety 'C9 H11 N O2'
_chemical_formula_sum 'C9 H11 N O2'
_chemical_formula_weight 165.19
_chemical_name_common Benzocaine
_chemical_name_systematic
;
Ethyl 4-aminobenzoate
;
_space_group_IT_number 14
_symmetry_cell_setting monoclinic
_symmetry_space_group_name_Hall '-P 2ybc'
_symmetry_space_group_name_H-M 'P 1 21/c 1'
_atom_sites_solution_hydrogens geom
_atom_sites_solution_primary direct
_atom_sites_solution_secondary difmap
_audit_creation_method SHELXL-97
_cell_angle_alpha 90.00
_cell_angle_beta 91.350(6)
_cell_angle_gamma 90.00
_cell_formula_units_Z 4
_cell_length_a 8.198(2)
_cell_length_b 5.4300(10)
_cell_length_c 19.592(5)
_cell_measurement_reflns_used 3445
_cell_measurement_temperature 120(2)
_cell_measurement_theta_max 27.48
_cell_measurement_theta_min 1.02
_cell_volume 871.9(3)
_computing_cell_refinement 'DENZO and COLLECT'
_computing_data_collection 'DENZO (Otwinowski & Minor, 1997) and COLLECT (Hooft, 1998)'
_computing_data_reduction 'DENZO and COLLECT'
_computing_molecular_graphics 'PLATON97 (Spek, 1997)'
_computing_publication_material SHELXL97
_computing_structure_refinement 'SHELXL97 (Sheldrick, 1997)'
_computing_structure_solution 'SHELXS97 (Sheldrick, 1997)'
_diffrn_ambient_temperature 150(2)
_diffrn_detector_area_resol_mean 9.091
_diffrn_measured_fraction_theta_full 0.876
_diffrn_measured_fraction_theta_max 0.876
_diffrn_measurement_device_type 'Bruker--Nonius KappaCCD area-detector'
_diffrn_measurement_method '\f and \w'
_diffrn_radiation_monochromator graphite
_diffrn_radiation_source 'Bruker--Nonius FR591 rotating anode'
_diffrn_radiation_type MoK\a
_diffrn_radiation_wavelength 0.71073
_diffrn_reflns_av_R_equivalents 0.0965
_diffrn_reflns_av_sigmaI/netI 0.1326
_diffrn_reflns_limit_h_max 9
_diffrn_reflns_limit_h_min -9
_diffrn_reflns_limit_k_max 5
_diffrn_reflns_limit_k_min -6
_diffrn_reflns_limit_l_max 23
_diffrn_reflns_limit_l_min -21
_diffrn_reflns_number 3445
_diffrn_reflns_theta_full 24.99
_diffrn_reflns_theta_max 24.99
_diffrn_reflns_theta_min 2.08
_diffrn_standards_decay_% 0
_diffrn_standards_number 0
_exptl_absorpt_coefficient_mu 0.089
_exptl_absorpt_correction_T_max 0.997
_exptl_absorpt_correction_T_min 0.991
_exptl_absorpt_correction_type multi-scan
_exptl_absorpt_process_details '(SORTAV; Blessing, 1995)'
_exptl_crystal_colour colourless
_exptl_crystal_density_diffrn 1.259
_exptl_crystal_density_method 'not measured'
_exptl_crystal_description block
_exptl_crystal_F_000 352
_exptl_crystal_size_max 0.10
_exptl_crystal_size_mid 0.08
_exptl_crystal_size_min 0.03
_refine_diff_density_max 0.219
_refine_diff_density_min -0.237
_refine_ls_extinction_method none
_refine_ls_goodness_of_fit_ref 1.031
_refine_ls_hydrogen_treatment constr
_refine_ls_matrix_type full
_refine_ls_number_parameters 110
_refine_ls_number_reflns 1352
_refine_ls_number_restraints 0
_refine_ls_restrained_S_all 1.031
_refine_ls_R_factor_all 0.1521
_refine_ls_R_factor_gt 0.0652
_refine_ls_shift/su_max <0.001
_refine_ls_shift/su_mean <0.001
_refine_ls_structure_factor_coef Fsqd
_refine_ls_weighting_details 'w = 1/[\s^2^(Fo^2^)+(0.0712P)^2^] where P = (Fo^2^+2Fc^2^)/3'
_refine_ls_weighting_scheme calc
_refine_ls_wR_factor_gt 0.1425
_refine_ls_wR_factor_ref 0.1808
_reflns_number_gt 686
_reflns_number_total 1352
_reflns_threshold_expression I>2\s(I)
_cod_data_source_file cv6118.cif
_cod_data_source_block I
_cod_depositor_comments
;
The following automatic conversions were performed:

'_exptl_absorpt_correction_type' value 'Multi-scan' changed to
'multi-scan' according to
/home/saulius/struct/CIF-dictionaries/cif_core.dic dictionary named
'cif_core.dic' version 2.4.1 from 2010-06-29.

Automatic conversion script
Id: cif_fix_values 1715 2011-07-08 13:25:40Z adriana 
;
_cod_original_cell_volume 871.8(4)
_cod_original_sg_symbol_H-M 'P 21/c'
_cod_database_code 2201433
_cod_database_fobs_code 2201433

loop_
_symmetry_equiv_pos_as_xyz
'x, y, z'
'-x, y+1/2, -z+1/2'
'-x, -y, -z'
'x, -y-1/2, z-1/2'

loop_
_atom_site_label
_atom_site_fract_x
_atom_site_fract_y
_atom_site_fract_z
_atom_site_U_iso_or_equiv
_atom_site_adp_type
_atom_site_calc_flag
_atom_site_refinement_flags
_atom_site_occupancy
_atom_site_disorder_assembly
_atom_site_disorder_group
_atom_site_type_symbol
O1 0.7720(3) 0.4029(5) 0.36620(10) 0.0403(9) Uani d . 1 . . O
O2 0.6328(3) 0.6836(5) 0.42570(10) 0.0364(8) Uani d . 1 . . O
N1 0.0252(4) 0.1297(6) 0.2947(2) 0.0384(10) Uani d . 1 . . N
H11 -0.0644 0.2087 0.3054 0.048 Uiso calc R 1 . . H
H12 0.0190 -0.0053 0.2699 0.048 Uiso calc R 1 . . H
C1 0.4808(4) 0.3984(7) 0.3602(2) 0.0284(10) Uani d . 1 . . C
C2 0.4679(5) 0.1868(7) 0.3205(2) 0.0323(11) Uani d . 1 . . C
H2 0.5643 0.1024 0.3081 0.040 Uiso calc R 1 . . H
C3 0.3180(4) 0.0967(7) 0.2987(2) 0.0321(11) Uani d . 1 . . C
H3 0.3124 -0.0476 0.2714 0.040 Uiso calc R 1 . . H
C4 0.1747(5) 0.2170(7) 0.3168(2) 0.0287(10) Uani d . 1 . . C
C5 0.1861(5) 0.4297(8) 0.3560(2) 0.0340(11) Uani d . 1 . . C
H5 0.0896 0.5142 0.3682 0.042 Uiso calc R 1 . . H
C6 0.3370(4) 0.5200(7) 0.3775(2) 0.0322(11) Uani d . 1 . . C
H6 0.3428 0.6658 0.4042 0.040 Uiso calc R 1 . . H
C7 0.6417(5) 0.4910(7) 0.3831(2) 0.0331(11) Uani d . 1 . . C
C8 0.7868(5) 0.7847(8) 0.4499(2) 0.0404(12) Uani d . 1 . . C
H71 0.8485 0.8526 0.4113 0.050 Uiso calc R 1 . . H
H72 0.8538 0.6557 0.4727 0.050 Uiso calc R 1 . . H
C9 0.7458(5) 0.9862(7) 0.4998(2) 0.0401(12) Uani d . 1 . . C
H73 0.6718 1.1048 0.4775 0.050 Uiso calc R 1 . . H
H74 0.8462 1.0702 0.5148 0.050 Uiso calc R 1 . . H
H75 0.6928 0.9141 0.5394 0.050 Uiso calc R 1 . . H

loop_
_atom_site_aniso_label
_atom_site_aniso_U_11
_atom_site_aniso_U_22
_atom_site_aniso_U_33
_atom_site_aniso_U_12
_atom_site_aniso_U_13
_atom_site_aniso_U_23
O1 0.0234(19) 0.047(2) 0.050(2) 0.0006(15) 0.0047(14) -0.0056(15)
O2 0.0260(17) 0.0366(18) 0.0464(19) -0.0046(13) -0.0018(13) -0.0087(15)
N1 0.023(2) 0.041(2) 0.050(2) 0.0043(16) -0.0014(16) -0.0106(18)
C1 0.022(2) 0.027(3) 0.036(3) 0.0003(18) 0.0008(18) 0.0029(19)
C2 0.026(3) 0.038(3) 0.032(3) 0.006(2) 0.0066(18) 0.002(2)
C3 0.025(3) 0.030(3) 0.041(3) -0.0025(19) 0.001(2) -0.0021(19)
C4 0.022(2) 0.028(3) 0.036(3) -0.0027(19) -0.0016(18) 0.002(2)
C5 0.025(3) 0.031(3) 0.045(3) 0.0020(19) 0.002(2) -0.001(2)
C6 0.026(3) 0.028(3) 0.043(3) 0.0013(19) -0.0011(19) -0.0017(19)
C7 0.028(3) 0.033(3) 0.038(3) -0.003(2) 0.001(2) 0.001(2)
C8 0.023(3) 0.053(3) 0.045(3) -0.010(2) 0.001(2) -0.001(2)
C9 0.029(3) 0.045(3) 0.047(3) -0.004(2) -0.005(2) -0.005(2)

loop_
_atom_type_symbol
_atom_type_description
_atom_type_scat_dispersion_real
_atom_type_scat_dispersion_imag
_atom_type_scat_source
C C 0.0033 0.0016 'International Tables Vol C Tables 4.2.6.8 and 6.1.1.4'
H H 0.0000 0.0000 'International Tables Vol C Tables 4.2.6.8 and 6.1.1.4'
N N 0.0061 0.0033 'International Tables Vol C Tables 4.2.6.8 and 6.1.1.4'
O O 0.0106 0.0060 'International Tables Vol C Tables 4.2.6.8 and 6.1.1.4'

loop_
_geom_angle_atom_site_label_1
_geom_angle_atom_site_label_2
_geom_angle_atom_site_label_3
_geom_angle
C7 O2 C8 116.1(3)
C4 N1 H11 120.0
C4 N1 H12 120.0
H11 N1 H12 120.0
C2 C1 C6 118.2(3)
C2 C1 C7 120.6(4)
C6 C1 C7 121.2(4)
C3 C2 C1 121.4(4)
C3 C2 H2 119.3
C1 C2 H2 119.3
C2 C3 C4 120.3(4)
C2 C3 H3 119.9
C4 C3 H3 119.9
N1 C4 C5 120.6(4)
N1 C4 C3 120.5(4)
C5 C4 C3 118.8(3)
C6 C5 C4 120.7(4)
C6 C5 H5 119.7
C4 C5 H5 119.7
C5 C6 C1 120.6(4)
C5 C6 H6 119.7
C1 C6 H6 119.7
O1 C7 O2 122.2(4)
O1 C7 C1 124.5(4)
O2 C7 C1 113.3(4)
O2 C8 C9 106.3(3)
O2 C8 H71 110.5
C9 C8 H71 110.5
O2 C8 H72 110.5
C9 C8 H72 110.5
H71 C8 H72 108.7
C8 C9 H73 109.5
C8 C9 H74 109.5
H73 C9 H74 109.5
C8 C9 H75 109.5
H73 C9 H75 109.5
H74 C9 H75 109.5

loop_
_geom_bond_atom_site_label_1
_geom_bond_atom_site_label_2
_geom_bond_site_symmetry_2
_geom_bond_distance
_geom_bond_publ_flag
O1 C7 . 1.223(4) ?
O2 C7 . 1.341(5) ?
O2 C8 . 1.446(4) ?
N1 C4 . 1.374(4) ?
N1 H11 . 0.88 ?
N1 H12 . 0.88 ?
C1 C2 . 1.389(5) ?
C1 C6 . 1.400(5) ?
C1 C7 . 1.472(5) ?
C2 C3 . 1.381(5) ?
C2 H2 . 0.95 ?
C3 C4 . 1.397(5) ?
C3 H3 . 0.95 ?
C4 C5 . 1.389(5) ?
C5 C6 . 1.387(5) ?
C5 H5 . 0.95 ?
C6 H6 . 0.95 ?
C8 C9 . 1.511(5) ?
C8 H71 . 0.99 ?
C8 H72 . 0.99 ?
C9 H73 . 0.98 ?
C9 H74 . 0.98 ?
C9 H75 . 0.98 ?

loop_
_geom_hbond_atom_site_label_D
_geom_hbond_atom_site_label_H
_geom_hbond_atom_site_label_A
_geom_hbond_site_symmetry_A
_geom_hbond_distance_DH
_geom_hbond_distance_HA
_geom_hbond_distance_DA
_geom_hbond_angle_DHA
_geom_hbond_publ_flag
N1 H11 O1 1_455 0.88 2.10 2.934(4) 158.1 yes
N1 H12 N1 2_545 0.88 2.38 3.252(3) 174.4 yes

loop_
_geom_torsion_atom_site_label_1
_geom_torsion_atom_site_label_2
_geom_torsion_atom_site_label_3
_geom_torsion_atom_site_label_4
_geom_torsion
C6 C1 C2 C3 -0.3(5)
C7 C1 C2 C3 179.8(4)
C1 C2 C3 C4 -0.5(6)
C2 C3 C4 N1 179.3(3)
C2 C3 C4 C5 0.9(5)
N1 C4 C5 C6 -179.1(4)
C3 C4 C5 C6 -0.7(6)
C4 C5 C6 C1 0.0(6)
C2 C1 C6 C5 0.5(6)
C7 C1 C6 C5 -179.5(4)
C8 O2 C7 O1 1.1(5)
C8 O2 C7 C1 -179.6(3)
C2 C1 C7 O1 4.8(6)
C6 C1 C7 O1 -175.2(4)
C2 C1 C7 O2 -174.5(3)
C6 C1 C7 O2 5.5(5)
C7 O2 C8 C9 -176.6(3)

loop_
_cod_related_entry_id
_cod_related_entry_database
_cod_related_entry_code
1 ChemSpider 13854242
